data_2017911
loop_
_publ_author_name
'Wilke, Burkhardt I.'
'Goodenough, Angela K.'
'Bausch, Cory C.'
'Cline, Erika N.'
'Abrams, M. Leigh'
'Fayer, Effrat L.'
'Swenson, Dale C.'
'Cermak, Diana M.'

_publ_section_title
;
 Four novel spirooxazacamphorsultam derivatives
;
_journal_coeditor_code GZ3184
_journal_issue 12
_journal_name_full 'Acta Crystallographica Section C'
_journal_page_first o600
_journal_page_last o605
_journal_paper_doi 10.1107/S0108270110041843
_journal_volume 66
_journal_year 2010
_chemical_formula_iupac 'C12 H19 N O4 S'
_chemical_formula_moiety 'C12 H19 N O4 S'
_chemical_formula_sum 'C12 H19 N O4 S'
_chemical_formula_weight 273.34
_chemical_name_systematic
;
(6aS,9S,10R,10aR)-11,11-dimethyl-5,5-dioxo-2,3,7,8,9,10-hexahydro-
6<i>H</i>-6a,9-methanooxazolo[2,3-<i>i</i>][2,1]benziisothiazol-10-ol
;
_space_group_IT_number 19
_symmetry_cell_setting orthorhombic
_symmetry_space_group_name_Hall 'P 2ac 2ab'
_symmetry_space_group_name_H-M 'P 21 21 21'
_atom_sites_solution_hydrogens geom
_atom_sites_solution_primary direct
_atom_sites_solution_secondary difmap
_audit_creation_method SHELXL-97
_cell_angle_alpha 90.00
_cell_angle_beta 90.00
_cell_angle_gamma 90.00
_cell_formula_units_Z 4
_cell_length_a 7.3091(8)
_cell_length_b 10.9033(12)
_cell_length_c 15.2110(16)
_cell_measurement_reflns_used 5567
_cell_measurement_temperature 190(2)
_cell_measurement_theta_max 27.9
_cell_measurement_theta_min 1.0
_cell_volume 1212.2(2)
_computing_cell_refinement 'SCALEPACK (Otwinowski & Minor, 1997)'
_computing_data_collection 'COLLECT (Nonius, 2000)'
_computing_data_reduction 'DENZO (Otwinowski & Minor, 1997) and SCALEPACK'
_computing_molecular_graphics 'SHELXTL (Sheldrick, 2008)'
_computing_publication_material 'publCIF (Westrip, 2010)'
_computing_structure_refinement 'SHELXTL (Sheldrick, 2008)'
_computing_structure_solution 'SHELXTL (Sheldrick, 2008)'
_diffrn_ambient_temperature 190(2)
_diffrn_detector_area_resol_mean 9
_diffrn_measured_fraction_theta_full 0.998
_diffrn_measured_fraction_theta_max 0.998
_diffrn_measurement_device_type 'Nonius KappaCCD'
_diffrn_measurement_method 'CCD \f and \w scans'
_diffrn_radiation_monochromator graphite
_diffrn_radiation_source 'fine-focus sealed tube'
_diffrn_radiation_type MoK\a
_diffrn_radiation_wavelength 0.71073
_diffrn_reflns_av_R_equivalents 0.0413
_diffrn_reflns_av_sigmaI/netI 0.0345
_diffrn_reflns_limit_h_max 9
_diffrn_reflns_limit_h_min -9
_diffrn_reflns_limit_k_max 14
_diffrn_reflns_limit_k_min -14
_diffrn_reflns_limit_l_max 19
_diffrn_reflns_limit_l_min -20
_diffrn_reflns_number 30886
_diffrn_reflns_theta_full 27.9
_diffrn_reflns_theta_max 27.9
_diffrn_reflns_theta_min 3.1
_diffrn_standards_number 0
_exptl_absorpt_coefficient_mu 0.274
_exptl_absorpt_correction_T_max 0.9704
_exptl_absorpt_correction_T_min 0.9321
_exptl_absorpt_correction_type multi-scan
_exptl_absorpt_process_details '(SCALEPACK; Otwinowski & Minor, 1997)'
_exptl_crystal_colour colorless
_exptl_crystal_density_diffrn 1.498
_exptl_crystal_density_method 'not measured'
_exptl_crystal_description plate
_exptl_crystal_F_000 584
_exptl_crystal_size_max 0.26
_exptl_crystal_size_mid 0.24
_exptl_crystal_size_min 0.11
_refine_diff_density_max 0.200
_refine_diff_density_min -0.318
_refine_ls_abs_structure_details 'Flack (1983)'
_refine_ls_abs_structure_Flack -0.01(6)
_refine_ls_extinction_method none
_refine_ls_goodness_of_fit_ref 1.063
_refine_ls_hydrogen_treatment refall
_refine_ls_matrix_type full
_refine_ls_number_parameters 240
_refine_ls_number_reflns 2898
_refine_ls_number_restraints 0
_refine_ls_restrained_S_all 1.063
_refine_ls_R_factor_all 0.0365
_refine_ls_R_factor_gt 0.0310
_refine_ls_shift/su_max 0.000
_refine_ls_shift/su_mean 0.000
_refine_ls_structure_factor_coef Fsqd
_refine_ls_weighting_details 'calc w=1/[\s^2^(Fo^2^)+(0.0428P)^2^+0.2065P] where P=(Fo^2^+2Fc^2^)/3'
_refine_ls_weighting_scheme calc
_refine_ls_wR_factor_gt 0.0733
_refine_ls_wR_factor_ref 0.0766
_reflns_number_gt 2662
_reflns_number_total 2898
_reflns_threshold_expression I>2\s(I)
_cod_data_source_file gz3184.cif
_cod_data_source_block 3
_cod_database_code 2017911
_cod_database_fobs_code 2017911

loop_
_symmetry_equiv_pos_as_xyz
'x, y, z'
'-x+1/2, -y, z+1/2'
'-x, y+1/2, -z+1/2'
'x+1/2, -y+1/2, -z'

loop_
_atom_site_type_symbol
_atom_site_label
_atom_site_fract_x
_atom_site_fract_y
_atom_site_fract_z
_atom_site_U_iso_or_equiv
_atom_site_adp_type
_atom_site_calc_flag
_atom_site_refinement_flags
_atom_site_occupancy
_atom_site_disorder_assembly
_atom_site_disorder_group
O O1 0.05367(16) -0.01982(11) 0.20184(8) 0.0239(3) Uani d . 1 . .
C C2 0.0018(3) 0.04165(18) 0.28189(13) 0.0292(4) Uani d . 1 . .
H H2A 0.046(3) -0.009(2) 0.3305(15) 0.041(6) Uiso d . 1 . .
H H2B -0.134(4) 0.049(2) 0.2828(16) 0.048(7) Uiso d . 1 . .
C C3 0.1064(3) 0.16394(16) 0.28040(12) 0.0272(4) Uani d . 1 . .
H H3A 0.025(4) 0.238(2) 0.2729(15) 0.045(7) Uiso d . 1 . .
H H3B 0.172(3) 0.1743(19) 0.3364(14) 0.029(5) Uiso d . 1 . .
N N4 0.2392(2) 0.14833(12) 0.20731(9) 0.0198(3) Uani d . 1 . .
S S5 0.19278(5) 0.22720(3) 0.11503(3) 0.02080(10) Uani d . 1 . .
O O2 0.33036(17) 0.32056(11) 0.10442(8) 0.0298(3) Uani d . 1 . .
O O3 0.00667(16) 0.26972(11) 0.11457(9) 0.0303(3) Uani d . 1 . .
C C6 0.2259(3) 0.10489(15) 0.03780(11) 0.0221(3) Uani d . 1 . .
H H6A 0.103(3) 0.0837(19) 0.0140(13) 0.028(5) Uiso d . 1 . .
H H6B 0.306(3) 0.137(2) -0.0085(13) 0.030(5) Uiso d . 1 . .
C C6A 0.2996(2) -0.00233(14) 0.09106(10) 0.0188(3) Uani d . 1 . .
C C7 0.2371(3) -0.13191(16) 0.06543(12) 0.0258(4) Uani d . 1 . .
H H7B 0.260(3) -0.149(2) 0.0037(13) 0.029(5) Uiso d . 1 . .
H H7A 0.103(3) -0.1458(18) 0.0763(12) 0.025(5) Uiso d . 1 . .
C C8 0.3651(3) -0.21502(16) 0.12152(14) 0.0296(4) Uani d . 1 . .
H H8A 0.301(3) -0.265(2) 0.1647(16) 0.039(6) Uiso d . 1 . .
H H8B 0.433(3) -0.271(2) 0.0884(14) 0.037(6) Uiso d . 1 . .
C C9 0.4906(3) -0.12175(15) 0.16942(11) 0.0256(4) Uani d . 1 . .
H H9 0.610(3) -0.1563(19) 0.1901(14) 0.036(6) Uiso d . 1 . .
C C10 0.3735(3) -0.06328(16) 0.24234(11) 0.0238(4) Uani d . 1 . .
H H10 0.306(3) -0.1296(17) 0.2729(12) 0.017(4) Uiso d . 1 . .
O O4 0.4704(2) 0.00792(13) 0.30538(8) 0.0323(3) Uani d . 1 . .
H H4 0.527(4) -0.046(3) 0.3356(18) 0.060(8) Uiso d . 1 . .
C C10A 0.2387(2) 0.01669(14) 0.18747(10) 0.0184(3) Uani d . 1 . .
C C11 0.5124(2) -0.01861(15) 0.10017(10) 0.0219(3) Uani d . 1 . .
C C12 0.6050(3) -0.0630(2) 0.01531(13) 0.0319(4) Uani d . 1 . .
H H12A 0.546(4) -0.135(3) -0.0138(16) 0.051(7) Uiso d . 1 . .
H H12B 0.732(4) -0.082(3) 0.0263(19) 0.061(8) Uiso d . 1 . .
H H12C 0.604(3) 0.005(2) -0.0270(15) 0.036(6) Uiso d . 1 . .
C C13 0.6195(3) 0.09444(17) 0.12991(13) 0.0272(4) Uani d . 1 . .
H H13A 0.746(4) 0.067(2) 0.1335(16) 0.049(7) Uiso d . 1 . .
H H13B 0.580(3) 0.1276(19) 0.1844(14) 0.032(5) Uiso d . 1 . .
H H13C 0.612(3) 0.155(2) 0.0838(15) 0.041(6) Uiso d . 1 . .

loop_
_atom_site_aniso_label
_atom_site_aniso_U_11
_atom_site_aniso_U_22
_atom_site_aniso_U_33
_atom_site_aniso_U_12
_atom_site_aniso_U_13
_atom_site_aniso_U_23
O1 0.0212(6) 0.0236(6) 0.0268(6) -0.0025(5) 0.0034(5) -0.0005(5)
C2 0.0285(10) 0.0302(10) 0.0291(9) -0.0002(8) 0.0071(8) -0.0008(7)
C3 0.0338(10) 0.0240(9) 0.0238(8) 0.0040(7) 0.0069(8) -0.0022(7)
N4 0.0247(7) 0.0164(6) 0.0182(6) 0.0023(5) 0.0002(5) 0.0010(5)
S5 0.0243(2) 0.01588(17) 0.02222(18) 0.00072(15) -0.00416(17) 0.00117(14)
O2 0.0387(7) 0.0217(6) 0.0288(6) -0.0103(5) -0.0044(6) 0.0048(5)
O3 0.0273(6) 0.0288(6) 0.0347(6) 0.0099(5) -0.0066(6) 0.0006(6)
C6 0.0265(9) 0.0200(7) 0.0197(7) -0.0003(7) -0.0032(7) 0.0001(6)
C6A 0.0208(7) 0.0165(7) 0.0193(7) 0.0008(7) 0.0001(6) 0.0008(5)
C7 0.0303(9) 0.0201(8) 0.0270(8) -0.0023(7) -0.0008(7) -0.0038(7)
C8 0.0368(9) 0.0173(8) 0.0346(9) 0.0011(7) 0.0006(8) -0.0001(8)
C9 0.0259(9) 0.0217(8) 0.0292(8) 0.0062(7) 0.0000(7) 0.0034(7)
C10 0.0277(8) 0.0232(8) 0.0204(8) 0.0026(7) -0.0007(7) 0.0036(6)
O4 0.0389(8) 0.0326(7) 0.0253(6) 0.0064(6) -0.0109(6) 0.0009(5)
C10A 0.0190(7) 0.0165(7) 0.0196(7) 0.0003(6) 0.0004(6) 0.0006(6)
C11 0.0195(7) 0.0228(7) 0.0234(8) 0.0013(6) 0.0009(6) 0.0030(6)
C12 0.0299(10) 0.0331(10) 0.0327(10) 0.0049(8) 0.0069(8) 0.0004(8)
C13 0.0219(9) 0.0272(9) 0.0326(10) -0.0033(7) -0.0027(7) 0.0020(7)

loop_
_atom_type_symbol
_atom_type_description
_atom_type_scat_dispersion_real
_atom_type_scat_dispersion_imag
_atom_type_scat_source
C C 0.0033 0.0016 'International Tables Vol C Tables 4.2.6.8 and 6.1.1.4'
H H 0.0000 0.0000 'International Tables Vol C Tables 4.2.6.8 and 6.1.1.4'
N N 0.0061 0.0033 'International Tables Vol C Tables 4.2.6.8 and 6.1.1.4'
O O 0.0106 0.0060 'International Tables Vol C Tables 4.2.6.8 and 6.1.1.4'
S S 0.1246 0.1234 'International Tables Vol C Tables 4.2.6.8 and 6.1.1.4'

loop_
_geom_angle_atom_site_label_1
_geom_angle_atom_site_label_2
_geom_angle_atom_site_label_3
_geom_angle_site_symmetry_1
_geom_angle_site_symmetry_3
_geom_angle
_geom_angle_publ_flag
C10A O1 C2 . . 104.44(13) ?
O1 C2 C3 . . 105.08(14) ?
O1 C2 H2A . . 106.9(13) ?
C3 C2 H2A . . 109.5(14) ?
O1 C2 H2B . . 108.1(15) ?
C3 C2 H2B . . 115.5(15) ?
H2A C2 H2B . . 111(2) ?
N4 C3 C2 . . 103.69(13) ?
N4 C3 H3A . . 113.0(14) ?
C2 C3 H3A . . 113.8(14) ?
N4 C3 H3B . . 109.9(12) ?
C2 C3 H3B . . 109.3(12) ?
H3A C3 H3B . . 107.1(17) ?
C10A N4 C3 . . 105.36(13) ?
C10A N4 S5 . . 109.17(10) ?
C3 N4 S5 . . 115.77(11) ?
O3 S5 O2 . . 115.62(8) ?
O3 S5 N4 . . 111.10(8) ?
O2 S5 N4 . . 108.33(7) ?
O3 S5 C6 . . 111.37(8) ?
O2 S5 C6 . . 110.97(8) ?
N4 S5 C6 . . 98.01(7) ?
C6A C6 S5 . . 105.69(11) ?
C6A C6 H6A . . 109.5(12) ?
S5 C6 H6A . . 106.9(12) ?
C6A C6 H6B . . 116.5(13) ?
S5 C6 H6B . . 106.6(12) ?
H6A C6 H6B . . 111.0(17) ?
C6 C6A C7 . . 117.84(13) ?
C6 C6A C10A . . 107.48(12) ?
C7 C6A C10A . . 106.19(13) ?
C6 C6A C11 . . 118.95(14) ?
C7 C6A C11 . . 102.30(13) ?
C10A C6A C11 . . 102.48(12) ?
C6A C7 C8 . . 102.57(14) ?
C6A C7 H7B . . 112.0(13) ?
C8 C7 H7B . . 108.1(13) ?
C6A C7 H7A . . 112.8(11) ?
C8 C7 H7A . . 114.1(11) ?
H7B C7 H7A . . 107.2(17) ?
C9 C8 C7 . . 103.37(14) ?
C9 C8 H8A . . 109.4(14) ?
C7 C8 H8A . . 113.9(14) ?
C9 C8 H8B . . 111.8(14) ?
C7 C8 H8B . . 113.8(14) ?
H8A C8 H8B . . 104.8(18) ?
C10 C9 C11 . . 104.28(13) ?
C10 C9 C8 . . 106.32(15) ?
C11 C9 C8 . . 102.56(14) ?
C10 C9 H9 . . 114.4(13) ?
C11 C9 H9 . . 113.4(13) ?
C8 C9 H9 . . 114.6(12) ?
O4 C10 C9 . . 115.77(15) ?
O4 C10 C10A . . 111.74(14) ?
C9 C10 C10A . . 101.38(13) ?
O4 C10 H10 . . 109.3(10) ?
C9 C10 H10 . . 108.2(11) ?
C10A C10 H10 . . 110.2(11) ?
C10 O4 H4 . . 103.1(18) ?
O1 C10A N4 . . 104.09(13) ?
O1 C10A C6A . . 112.36(13) ?
N4 C10A C6A . . 109.02(12) ?
O1 C10A C10 . . 111.16(13) ?
N4 C10A C10 . . 115.86(13) ?
C6A C10A C10 . . 104.56(13) ?
C13 C11 C12 . . 106.11(15) ?
C13 C11 C9 . . 115.90(14) ?
C12 C11 C9 . . 112.83(14) ?
C13 C11 C6A . . 116.22(14) ?
C12 C11 C6A . . 113.43(14) ?
C9 C11 C6A . . 92.29(12) ?
C11 C12 H12A . . 115.5(15) ?
C11 C12 H12B . . 110.3(17) ?
H12A C12 H12B . . 109(2) ?
C11 C12 H12C . . 108.2(13) ?
H12A C12 H12C . . 108(2) ?
H12B C12 H12C . . 106(2) ?
C11 C13 H13A . . 105.0(15) ?
C11 C13 H13B . . 114.1(14) ?
H13A C13 H13B . . 111(2) ?
C11 C13 H13C . . 108.0(14) ?
H13A C13 H13C . . 108(2) ?
H13B C13 H13C . . 110.7(18) ?

loop_
_geom_bond_atom_site_label_1
_geom_bond_atom_site_label_2
_geom_bond_site_symmetry_2
_geom_bond_distance
_geom_bond_publ_flag
O1 C10A . 1.427(2) ?
O1 C2 . 1.441(2) ?
C2 C3 . 1.537(3) ?
C2 H2A . 0.98(2) ?
C2 H2B . 1.00(3) ?
C3 N4 . 1.485(2) ?
C3 H3A . 1.01(2) ?
C3 H3B . 0.99(2) ?
N4 C10A . 1.467(2) ?
N4 S5 . 1.6807(14) ?
S5 O3 . 1.4371(12) ?
S5 O2 . 1.4399(13) ?
S5 C6 . 1.7937(17) ?
C6 C6A . 1.521(2) ?
C6 H6A . 0.99(2) ?
C6 H6B . 0.98(2) ?
C6A C7 . 1.535(2) ?
C6A C10A . 1.546(2) ?
C6A C11 . 1.572(2) ?
C7 C8 . 1.557(3) ?
C7 H7B . 0.97(2) ?
C7 H7A . 1.01(2) ?
C8 C9 . 1.551(3) ?
C8 H8A . 0.97(2) ?
C8 H8B . 0.93(2) ?
C9 C10 . 1.539(2) ?
C9 C11 . 1.549(2) ?
C9 H9 . 1.00(2) ?
C10 O4 . 1.423(2) ?
C10 C10A . 1.558(2) ?
C10 H10 . 0.991(19) ?
O4 H4 . 0.85(3) ?
C11 C13 . 1.529(2) ?
C11 C12 . 1.536(2) ?
C12 H12A . 1.00(3) ?
C12 H12B . 0.97(3) ?
C12 H12C . 0.98(2) ?
C13 H13A . 0.97(3) ?
C13 H13B . 0.95(2) ?
C13 H13C . 0.97(2) ?

loop_
_geom_hbond_atom_site_label_D
_geom_hbond_atom_site_label_H
_geom_hbond_atom_site_label_A
_geom_hbond_site_symmetry_D
_geom_hbond_site_symmetry_H
_geom_hbond_site_symmetry_A
_geom_hbond_distance_DH
_geom_hbond_distance_HA
_geom_hbond_distance_DA
_geom_hbond_angle_DHA
_geom_hbond_publ_flag
O4 H4 O2 . . 3_645 0.85(3) 2.01(3) 2.860(2) 174(3) ?
C6 H6B O3 . . 4_555 0.98(2) 2.41(2) 3.384(2) 175(2) ?
C2 H2A O3 . . 3_545 0.98(2) 2.59(2) 3.358(2) 136(2) ?
C13 H13A O1 . . 1_655 0.97(3) 2.65(3) 3.581(2) 160(2) ?

loop_
_geom_torsion_atom_site_label_1
_geom_torsion_atom_site_label_2
_geom_torsion_atom_site_label_3
_geom_torsion_atom_site_label_4
_geom_torsion_site_symmetry_1
_geom_torsion_site_symmetry_2
_geom_torsion_site_symmetry_3
_geom_torsion_site_symmetry_4
_geom_torsion
_geom_torsion_publ_flag
C10A O1 C2 C3 . . . . 33.40(17) ?
O1 C2 C3 N4 . . . . -11.49(19) ?
C2 C3 N4 C10A . . . . -13.91(18) ?
C2 C3 N4 S5 . . . . 106.80(14) ?
C10A N4 S5 O3 . . . . 102.75(12) ?
C3 N4 S5 O3 . . . . -15.88(15) ?
C10A N4 S5 O2 . . . . -129.22(11) ?
C3 N4 S5 O2 . . . . 112.16(13) ?
C10A N4 S5 C6 . . . . -13.92(13) ?
C3 N4 S5 C6 . . . . -132.55(13) ?
O3 S5 C6 C6A . . . . -122.90(12) ?
O2 S5 C6 C6A . . . . 106.76(12) ?
N4 S5 C6 C6A . . . . -6.45(13) ?
S5 C6 C6A C7 . . . . 143.47(13) ?
S5 C6 C6A C10A . . . . 23.69(15) ?
S5 C6 C6A C11 . . . . -91.97(15) ?
C6 C6A C7 C8 . . . . 170.13(15) ?
C10A C6A C7 C8 . . . . -69.42(16) ?
C11 C6A C7 C8 . . . . 37.65(17) ?
C6A C7 C8 C9 . . . . -2.28(19) ?
C7 C8 C9 C10 . . . . 74.77(17) ?
C7 C8 C9 C11 . . . . -34.41(18) ?
C11 C9 C10 O4 . . . . -83.66(17) ?
C8 C9 C10 O4 . . . . 168.38(14) ?
C11 C9 C10 C10A . . . . 37.45(16) ?
C8 C9 C10 C10A . . . . -70.50(16) ?
C2 O1 C10A N4 . . . . -42.78(15) ?
C2 O1 C10A C6A . . . . -160.59(13) ?
C2 O1 C10A C10 . . . . 82.62(15) ?
C3 N4 C10A O1 . . . . 34.97(16) ?
S5 N4 C10A O1 . . . . -89.98(12) ?
C3 N4 C10A C6A . . . . 155.05(14) ?
S5 N4 C10A C6A . . . . 30.11(15) ?
C3 N4 C10A C10 . . . . -87.40(17) ?
S5 N4 C10A C10 . . . . 147.66(12) ?
C6 C6A C10A O1 . . . . 79.97(16) ?
C7 C6A C10A O1 . . . . -46.98(16) ?
C11 C6A C10A O1 . . . . -153.92(13) ?
C6 C6A C10A N4 . . . . -34.88(17) ?
C7 C6A C10A N4 . . . . -161.83(13) ?
C11 C6A C10A N4 . . . . 91.23(14) ?
C6 C6A C10A C10 . . . . -159.36(13) ?
C7 C6A C10A C10 . . . . 73.69(16) ?
C11 C6A C10A C10 . . . . -33.25(15) ?
O4 C10 C10A O1 . . . . -116.56(15) ?
C9 C10 C10A O1 . . . . 119.54(15) ?
O4 C10 C10A N4 . . . . 2.0(2) ?
C9 C10 C10A N4 . . . . -121.92(15) ?
O4 C10 C10A C6A . . . . 121.98(14) ?
C9 C10 C10A C6A . . . . -1.92(16) ?
C10 C9 C11 C13 . . . . 64.87(18) ?
C8 C9 C11 C13 . . . . 175.58(15) ?
C10 C9 C11 C12 . . . . -172.51(15) ?
C8 C9 C11 C12 . . . . -61.79(18) ?
C10 C9 C11 C6A . . . . -55.86(15) ?
C8 C9 C11 C6A . . . . 54.86(15) ?
C6 C6A C11 C13 . . . . 50.92(19) ?
C7 C6A C11 C13 . . . . -177.27(14) ?
C10A C6A C11 C13 . . . . -67.36(16) ?
C6 C6A C11 C12 . . . . -72.48(19) ?
C7 C6A C11 C12 . . . . 59.34(17) ?
C10A C6A C11 C12 . . . . 169.24(14) ?
C6 C6A C11 C9 . . . . 171.39(13) ?
C7 C6A C11 C9 . . . . -56.80(14) ?
C10A C6A C11 C9 . . . . 53.10(13) ?

loop_
_cod_related_entry_id
_cod_related_entry_database
_cod_related_entry_code
1 ChemSpider 30654277
